data_4510320
loop_
_publ_author_name
'Kapustin, Eugene A.'
'Minkov, Vasily S.'
'Stare, Jernej'
'Boldyreva, Elena V.'

_publ_section_title
;
 One Hydrogen Bond---Two Ways To Build a Structure. The Role of
 N--H&#x00B7;&#x00B7;&#x00B7;O Hydrogen Bonds in Crystal Structures
 ofN,N-Dimethylglycine
;
_journal_issue 4
_journal_name_full 'Crystal Growth &amp; Design'
_journal_page_first 1851
_journal_paper_doi 10.1021/cg5000183
_journal_volume 14
_journal_year 2014
_chemical_formula_moiety 'C4 H9 N O2'
_chemical_formula_sum 'C4 H9 N O2'
_chemical_formula_weight 103.12
_chemical_name_common N,N-dimethylglycine
_chemical_name_systematic
; 
 2-(Dimethylamino)acetic acid 
;
_space_group_IT_number 14
_symmetry_cell_setting monoclinic
_symmetry_space_group_name_Hall '-P 2yn'
_symmetry_space_group_name_H-M 'P 1 21/n 1'
_audit_creation_method SHELXL-97
_cell_angle_alpha 90.00
_cell_angle_beta 92.228(5)
_cell_angle_gamma 90.00
_cell_formula_units_Z 8
_cell_length_a 5.3512(4)
_cell_length_b 19.7699(9)
_cell_length_c 9.7591(6)
_cell_measurement_reflns_used 10455
_cell_measurement_temperature 125(2)
_cell_measurement_theta_max 29.60
_cell_measurement_theta_min 2.06
_cell_volume 1031.66(11)
_diffrn_ambient_temperature 125(2)
_diffrn_detector_area_resol_mean 6.67
_diffrn_measurement_device '2-circle goniometer'
_diffrn_measurement_device_type 'STOE IPDS 2'
_diffrn_measurement_method 'rotation method'
_diffrn_radiation_monochromator graphite
_diffrn_radiation_source 'fine-focus sealed tube'
_diffrn_radiation_type MoK\a
_diffrn_radiation_wavelength 0.71073
_diffrn_reflns_av_R_equivalents 0.0315
_diffrn_reflns_av_sigmaI/netI 0.0287
_diffrn_reflns_limit_h_max 7
_diffrn_reflns_limit_h_min -6
_diffrn_reflns_limit_k_max 27
_diffrn_reflns_limit_k_min -24
_diffrn_reflns_limit_l_max 13
_diffrn_reflns_limit_l_min -13
_diffrn_reflns_number 9964
_diffrn_reflns_theta_max 29.13
_diffrn_reflns_theta_min 2.06
_exptl_absorpt_coefficient_mu 0.106
_exptl_absorpt_correction_T_max 0.9690
_exptl_absorpt_correction_T_min 0.9491
_exptl_absorpt_correction_type numerical
_exptl_absorpt_process_details 'X-SHAPE, Stoe&Cie, 2003'
_exptl_crystal_colour colourless
_exptl_crystal_density_diffrn 1.328
_exptl_crystal_density_method 'not measured'
_exptl_crystal_description prism
_exptl_crystal_F_000 448
_exptl_crystal_size_max 0.50
_exptl_crystal_size_mid 0.40
_exptl_crystal_size_min 0.30
_reflns_number_gt 2171
_reflns_number_total 2780
_reflns_threshold_expression >2sigma(I)
_cod_data_source_file cg5000183_si_002.cif
_cod_data_source_block DMG-II-125K_DFT
_cod_original_sg_symbol_H-M 'P 21/n'
_cod_database_code 4510320

loop_
_symmetry_equiv_pos_as_xyz
'x, y, z'
'-x+1/2, y+1/2, -z+1/2'
'-x, -y, -z'
'x-1/2, -y-1/2, z-1/2'

loop_
_atom_site_label
_atom_site_type_symbol
_atom_site_fract_x
_atom_site_fract_y
_atom_site_fract_z
_atom_site_U_iso_or_equiv
_atom_site_adp_type
O2B O 0.45043(14) 0.35499(4) 0.40161(7) 0.02165(17) Uani
O1B O 0.19632(15) 0.37691(4) 0.57452(8) 0.02544(18) Uani
C1B C 0.38803(19) 0.35317(5) 0.52527(10) 0.01724(19) Uani
N1B N 0.49550(16) 0.31408(4) 0.76496(8) 0.01731(18) Uani
C2B C 0.58203(19) 0.31874(5) 0.62163(9) 0.01723(19) Uani
C3B C 0.7103(2) 0.30972(7) 0.86677(11) 0.0284(3) Uani
C4B C 0.3273(2) 0.25510(6) 0.78053(12) 0.0281(2) Uani
O2A O 0.27723(15) 0.42057(4) -0.10193(7) 0.02168(17) Uani
O1A O 0.22893(16) 0.34688(4) 0.07097(8) 0.02498(18) Uani
N1A N 0.18226(15) 0.44795(4) 0.26167(8) 0.01599(17) Uani
C1A C 0.25015(18) 0.40453(5) 0.02219(10) 0.01738(19) Uani
C2A C 0.25312(19) 0.46545(5) 0.11987(9) 0.01690(19) Uani
C3A C 0.2434(2) 0.50503(5) 0.35739(10) 0.0216(2) Uani
C4A C -0.08863(19) 0.43148(6) 0.26761(11) 0.0223(2) Uani
H1B H -0.60931 0.35789 0.79179 0.021 Uiso
H21B H -0.37546 0.26716 0.58704 0.021 Uiso
H22B H -0.24240 0.34776 0.62182 0.021 Uiso
H31B H -0.16395 0.35278 0.85216 0.043 Uiso
H32B H -0.18978 0.26203 0.85063 0.043 Uiso
H33B H -0.36596 0.31097 0.96955 0.043 Uiso
H41B H -0.56318 0.20903 0.76519 0.042 Uiso
H42B H 0.17312 0.25892 0.70355 0.042 Uiso
H43B H -0.74561 0.25659 0.88373 0.042 Uiso
H1A H 0.28757 0.40467 0.30229 0.019 Uiso
H21A H 0.44276 0.48729 0.12490 0.020 Uiso
H22A H 0.12516 0.50557 0.08272 0.020 Uiso
H31A H 0.11870 0.54770 0.33168 0.032 Uiso
H32A H 0.44002 0.51932 0.34687 0.032 Uiso
H33A H 0.21247 0.48722 0.46188 0.032 Uiso
H41A H -0.13479 0.39290 0.19013 0.033 Uiso
H42A H -0.19438 0.47820 0.24608 0.033 Uiso
H43A H -0.12351 0.41135 0.36983 0.033 Uiso

loop_
_atom_type_symbol
_atom_type_description
_atom_type_scat_dispersion_real
_atom_type_scat_dispersion_imag
_atom_type_scat_source
C C 0.0033 0.0016 'International Tables Vol C Tables 4.2.6.8 and 6.1.1.4'
H H 0.0000 0.0000 'International Tables Vol C Tables 4.2.6.8 and 6.1.1.4'
N N 0.0061 0.0033 'International Tables Vol C Tables 4.2.6.8 and 6.1.1.4'
O O 0.0106 0.0060 'International Tables Vol C Tables 4.2.6.8 and 6.1.1.4'
